data_7100742
loop_
_publ_author_name
'Carl Redshaw'
'Mark R.J Elsegood'

_publ_section_title
;
Synthesis and Disruption of a Tetrametallic Zinc
Hydrazide
;
_journal_name_full 'Chemical Communications'
_journal_paper_doi 10.1039/b516431a
_journal_year 2006
_chemical_formula_sum 'C16 H48 N8 Zn4'
_chemical_formula_weight 614.10
_space_group_IT_number 14
_symmetry_cell_setting monoclinic
_symmetry_space_group_name_Hall '-P 2yn'
_symmetry_space_group_name_H-M 'P 1 21/n 1'
_cell_angle_alpha 90.00
_cell_angle_beta 101.473(2)
_cell_angle_gamma 90.00
_cell_formula_units_Z 4
_cell_length_a 11.5497(4)
_cell_length_b 14.6647(5)
_cell_length_c 16.2586(6)
_cell_measurement_temperature 150(2)
_cell_volume 2698.74(16)
_diffrn_ambient_temperature 150(2)
_exptl_crystal_density_diffrn 1.511
_cod_original_sg_symbol_H-M 'P 21/n'
_cod_database_code 7100742

loop_
_symmetry_equiv_pos_as_xyz
'x, y, z'
'-x+1/2, y+1/2, -z+1/2'
'-x, -y, -z'
'x-1/2, -y-1/2, z-1/2'

loop_
_atom_site_label
_atom_site_type_symbol
_atom_site_fract_x
_atom_site_fract_y
_atom_site_fract_z
_atom_site_U_iso_or_equiv
_atom_site_adp_type
_atom_site_occupancy
_atom_site_symmetry_multiplicity
_atom_site_calc_flag
_atom_site_refinement_flags
_atom_site_disorder_assembly
_atom_site_disorder_group
Zn1 Zn 0.12195(4) 0.16561(3) 0.44573(2) 0.03689(13) Uani 1 1 d . . .
Zn2 Zn 0.42241(3) 0.21318(3) 0.56060(2) 0.03434(12) Uani 1 1 d . . .
Zn3 Zn 0.20480(4) 0.38847(3) 0.47751(2) 0.03777(13) Uani 1 1 d . . .
Zn4 Zn 0.17513(4) 0.25461(3) 0.63412(2) 0.03510(12) Uani 1 1 d . . .
C1 C 0.0312(4) 0.0813(4) 0.3589(3) 0.0645(13) Uani 1 1 d . . .
H1A H -0.0419 0.0639 0.3781 0.077 Uiso 1 1 calc R . .
H1B H 0.0066 0.1172 0.3068 0.077 Uiso 1 1 calc R . .
C2 C 0.0857(5) -0.0040(3) 0.3357(4) 0.0771(17) Uani 1 1 d . . .
H2A H 0.1560 0.0108 0.3132 0.116 Uiso 1 1 calc R . .
H2B H 0.0288 -0.0367 0.2931 0.116 Uiso 1 1 calc R . .
H2C H 0.1083 -0.0426 0.3856 0.116 Uiso 1 1 calc R . .
C3 C 0.5945(4) 0.1794(4) 0.5844(3) 0.0616(13) Uani 1 1 d . . .
H3A H 0.6008 0.1122 0.5875 0.074 Uiso 1 1 calc R . .
H3B H 0.6293 0.1996 0.5365 0.074 Uiso 1 1 calc R . .
C4 C 0.6677(5) 0.2188(4) 0.6639(4) 0.0771(16) Uani 1 1 d . . .
H4A H 0.6615 0.2854 0.6624 0.116 Uiso 1 1 calc R . .
H4B H 0.7504 0.2009 0.6685 0.116 Uiso 1 1 calc R . .
H4C H 0.6385 0.1955 0.7125 0.116 Uiso 1 1 calc R . .
C5 C 0.2012(5) 0.5113(3) 0.4225(3) 0.0583(12) Uani 1 1 d . . .
H5A H 0.1704 0.5555 0.4589 0.070 Uiso 1 1 calc R . .
H5B H 0.2840 0.5289 0.4225 0.070 Uiso 1 1 calc R . .
C6 C 0.1336(8) 0.5236(4) 0.3369(4) 0.109(3) Uani 1 1 d . . .
H6A H 0.1708 0.4887 0.2977 0.164 Uiso 1 1 calc R . .
H6B H 0.1323 0.5884 0.3220 0.164 Uiso 1 1 calc R . .
H6C H 0.0526 0.5020 0.3337 0.164 Uiso 1 1 calc R . .
C7 C 0.1284(4) 0.2425(3) 0.7467(3) 0.0514(10) Uani 1 1 d . . .
H7A H 0.0420 0.2324 0.7370 0.062 Uiso 1 1 calc R . .
H7B H 0.1670 0.1873 0.7747 0.062 Uiso 1 1 calc R . .
C8 C 0.1580(4) 0.3209(3) 0.8049(3) 0.0522(10) Uani 1 1 d . . .
H8A H 0.2419 0.3359 0.8107 0.078 Uiso 1 1 calc R . .
H8B H 0.1418 0.3046 0.8600 0.078 Uiso 1 1 calc R . .
H8C H 0.1100 0.3737 0.7826 0.078 Uiso 1 1 calc R . .
N1 N 0.0034(3) 0.2685(2) 0.4764(2) 0.0423(7) Uani 1 1 d . . .
C9 C -0.0566(4) 0.3191(3) 0.4014(3) 0.0555(11) Uani 1 1 d . . .
H9A H -0.1045 0.3682 0.4184 0.083 Uiso 1 1 calc R . .
H9B H -0.1078 0.2774 0.3633 0.083 Uiso 1 1 calc R . .
H9C H 0.0026 0.3453 0.3727 0.083 Uiso 1 1 calc R . .
C10 C -0.0867(4) 0.2284(3) 0.5192(3) 0.0567(11) Uani 1 1 d . . .
H10A H -0.0474 0.1938 0.5685 0.085 Uiso 1 1 calc R . .
H10B H -0.1382 0.1875 0.4804 0.085 Uiso 1 1 calc R . .
H10C H -0.1342 0.2773 0.5369 0.085 Uiso 1 1 calc R . .
N2 N 0.0797(3) 0.3298(2) 0.5344(2) 0.0394(7) Uani 1 1 d . . .
H2 H 0.0350 0.3745 0.5541 0.047 Uiso 1 1 calc R . .
N3 N 0.3115(3) 0.1019(2) 0.58699(19) 0.0395(7) Uani 1 1 d . . .
C11 C 0.3510(4) 0.0857(3) 0.6781(2) 0.0517(10) Uani 1 1 d . . .
H11A H 0.3522 0.1437 0.7083 0.078 Uiso 1 1 calc R . .
H11B H 0.4306 0.0594 0.6889 0.078 Uiso 1 1 calc R . .
H11C H 0.2965 0.0434 0.6975 0.078 Uiso 1 1 calc R . .
C12 C 0.3210(4) 0.0139(3) 0.5438(3) 0.0517(10) Uani 1 1 d . . .
H12A H 0.2794 -0.0337 0.5689 0.078 Uiso 1 1 calc R . .
H12B H 0.4044 -0.0029 0.5499 0.078 Uiso 1 1 calc R . .
H12C H 0.2854 0.0200 0.4841 0.078 Uiso 1 1 calc R . .
N4 N 0.1897(3) 0.1341(2) 0.56866(19) 0.0379(7) Uani 1 1 d . . .
H4 H 0.1420 0.0900 0.5861 0.046 Uiso 1 1 calc R . .
N5 N 0.3562(3) 0.2438(2) 0.4304(2) 0.0447(8) Uani 1 1 d . . .
C13 C 0.4239(4) 0.3179(3) 0.3990(3) 0.0531(10) Uani 1 1 d . . .
H13A H 0.3980 0.3235 0.3381 0.080 Uiso 1 1 calc R . .
H13B H 0.5084 0.3033 0.4124 0.080 Uiso 1 1 calc R . .
H13C H 0.4100 0.3756 0.4259 0.080 Uiso 1 1 calc R . .
C14 C 0.3687(4) 0.1602(3) 0.3774(3) 0.0493(10) Uani 1 1 d . . .
H14A H 0.3209 0.1103 0.3930 0.074 Uiso 1 1 calc R . .
H14B H 0.4518 0.1415 0.3872 0.074 Uiso 1 1 calc R . .
H14C H 0.3415 0.1749 0.3179 0.074 Uiso 1 1 calc R . .
N6 N 0.2326(3) 0.2684(2) 0.4176(2) 0.0437(7) Uani 1 1 d . . .
H6 H 0.2088 0.2797 0.3605 0.052 Uiso 1 1 calc R . .
N7 N 0.3359(3) 0.39672(19) 0.59500(18) 0.0327(6) Uani 1 1 d . . .
C15 C 0.4550(3) 0.4320(3) 0.5931(2) 0.0419(8) Uani 1 1 d . . .
H15A H 0.4993 0.4401 0.6506 0.063 Uiso 1 1 calc R . .
H15B H 0.4482 0.4908 0.5638 0.063 Uiso 1 1 calc R . .
H15C H 0.4967 0.3886 0.5635 0.063 Uiso 1 1 calc R . .
C16 C 0.2826(4) 0.4576(3) 0.6498(2) 0.0398(8) Uani 1 1 d . . .
H16A H 0.2018 0.4376 0.6501 0.060 Uiso 1 1 calc R . .
H16B H 0.2813 0.5203 0.6286 0.060 Uiso 1 1 calc R . .
H16C H 0.3296 0.4553 0.7071 0.060 Uiso 1 1 calc R . .
N8 N 0.3438(3) 0.30387(19) 0.62813(17) 0.0316(6) Uani 1 1 d . . .
H8 H 0.3882 0.3056 0.6825 0.038 Uiso 1 1 calc R . .

loop_
_atom_site_aniso_label
_atom_site_aniso_U_11
_atom_site_aniso_U_22
_atom_site_aniso_U_33
_atom_site_aniso_U_23
_atom_site_aniso_U_13
_atom_site_aniso_U_12
Zn1 0.0363(2) 0.0421(2) 0.0311(2) -0.00554(16) 0.00380(16) -0.00587(17)
Zn2 0.0313(2) 0.0374(2) 0.0332(2) -0.00429(16) 0.00358(16) 0.00409(16)
Zn3 0.0509(3) 0.0312(2) 0.0308(2) 0.00207(15) 0.00712(18) 0.00312(17)
Zn4 0.0396(2) 0.0406(2) 0.0278(2) -0.00250(16) 0.01320(17) -0.00389(17)
C1 0.056(3) 0.070(3) 0.060(3) -0.027(2) -0.003(2) -0.004(2)
C2 0.091(4) 0.045(3) 0.077(3) -0.017(2) -0.027(3) 0.003(3)
C3 0.047(2) 0.080(3) 0.053(3) -0.025(2) -0.001(2) 0.017(2)
C4 0.051(3) 0.093(4) 0.079(4) -0.021(3) -0.006(3) 0.007(3)
C5 0.082(3) 0.039(2) 0.051(2) 0.0098(18) 0.005(2) 0.003(2)
C6 0.182(8) 0.072(4) 0.056(3) 0.031(3) -0.019(4) -0.028(4)
C7 0.058(3) 0.061(3) 0.041(2) -0.0073(19) 0.0225(19) -0.013(2)
C8 0.049(2) 0.062(3) 0.048(2) -0.004(2) 0.0158(19) -0.005(2)
N1 0.0375(16) 0.0419(17) 0.0444(18) -0.0040(14) 0.0010(14) -0.0006(14)
C9 0.047(2) 0.058(3) 0.055(3) -0.004(2) -0.0075(19) 0.008(2)
C10 0.045(2) 0.059(3) 0.067(3) -0.008(2) 0.014(2) -0.009(2)
N2 0.0366(16) 0.0388(17) 0.0418(17) -0.0065(13) 0.0054(13) 0.0009(13)
N3 0.0498(18) 0.0306(15) 0.0357(16) 0.0006(12) 0.0024(13) 0.0040(13)
C11 0.072(3) 0.043(2) 0.037(2) 0.0078(17) 0.0021(19) 0.001(2)
C12 0.068(3) 0.032(2) 0.051(2) -0.0018(17) 0.004(2) 0.0054(19)
N4 0.0427(17) 0.0351(15) 0.0368(16) 0.0001(13) 0.0097(13) -0.0061(13)
N5 0.0397(17) 0.0500(19) 0.0448(18) 0.0017(15) 0.0091(14) -0.0037(14)
C13 0.057(3) 0.056(3) 0.051(2) -0.003(2) 0.023(2) -0.009(2)
C14 0.048(2) 0.059(3) 0.043(2) -0.0106(18) 0.0143(18) 0.0061(19)
N6 0.0450(18) 0.0488(18) 0.0374(16) -0.0008(14) 0.0082(14) 0.0034(15)
N7 0.0398(16) 0.0283(14) 0.0313(14) -0.0016(11) 0.0100(12) -0.0006(12)
C15 0.044(2) 0.041(2) 0.042(2) -0.0033(16) 0.0117(16) -0.0103(16)
C16 0.048(2) 0.0351(18) 0.0364(18) -0.0059(15) 0.0089(15) 0.0040(16)
N8 0.0385(15) 0.0304(14) 0.0260(13) 0.0017(11) 0.0068(11) 0.0007(12)

loop_
_geom_bond_atom_site_label_1
_geom_bond_atom_site_label_2
_geom_bond_distance
_geom_bond_site_symmetry_2
_geom_bond_publ_flag
Zn1 C1 2.008(4) . ?
Zn1 N4 2.049(3) . ?
Zn1 N6 2.085(4) . ?
Zn1 N1 2.162(3) . ?
Zn2 C3 2.010(4) . ?
Zn2 N8 2.048(3) . ?
Zn2 N5 2.150(3) . ?
Zn2 N3 2.169(3) . ?
Zn3 C5 2.008(4) . ?
Zn3 N2 2.053(3) . ?
Zn3 N6 2.068(3) . ?
Zn3 N7 2.192(3) . ?
Zn4 C7 2.016(4) . ?
Zn4 N2 2.085(3) . ?
Zn4 N4 2.087(3) . ?
Zn4 N8 2.098(3) . ?
C1 C2 1.483(7) . ?
C3 C4 1.511(7) . ?
C5 C6 1.465(7) . ?
C7 C8 1.486(6) . ?
N1 N2 1.465(4) . ?
N1 C9 1.478(5) . ?
N1 C10 1.483(5) . ?
N3 N4 1.457(5) . ?
N3 C11 1.480(5) . ?
N3 C12 1.484(5) . ?
N5 N6 1.446(5) . ?
N5 C13 1.487(5) . ?
N5 C14 1.523(5) . ?
N7 N8 1.460(4) . ?
N7 C15 1.476(5) . ?
N7 C16 1.480(4) . ?
